data_2239430
loop_
_publ_author_name
'Wei, Juanjuan'
'She, Houde'
'Shi, Lijun'
'Lei, Ziqiang'

_publ_section_title
;
 <i>N</i>,<i>N</i>'-[(2<i>E</i>,3<i>E</i>)-Butane-2,3-diylidene]bis[4-fluoro-2-(1-phenylethyl)aniline]
;
_journal_issue 3
_journal_name_full 'Acta Crystallographica Section E'
_journal_page_first o275
_journal_paper_doi 10.1107/S1600536814002657
_journal_volume 70
_journal_year 2014
_chemical_formula_iupac 'C32 H30 F2 N2'
_chemical_formula_moiety 'C32 H30 F2 N2'
_chemical_formula_sum 'C32 H30 F2 N2'
_chemical_formula_weight 480.58
_chemical_name_systematic
<i>N</i>,<i>N</i>'-[(2<i>E</i>,3<i>E</i>)-Butane-2,3-diylidene]bis[4-fluoro-2-(1-phenylethyl)aniline]
_space_group_IT_number 14
_space_group_name_Hall '-P 2yn'
_symmetry_cell_setting monoclinic
_symmetry_space_group_name_Hall '-P 2yn'
_symmetry_space_group_name_H-M 'P 1 21/n 1'
_atom_sites_solution_hydrogens geom
_atom_sites_solution_primary direct
_atom_sites_solution_secondary difmap
_audit_creation_method SHELXL97
_cell_angle_alpha 90.00
_cell_angle_beta 91.660(11)
_cell_angle_gamma 90.00
_cell_formula_units_Z 2
_cell_length_a 11.5335(11)
_cell_length_b 9.5024(12)
_cell_length_c 12.1318(14)
_cell_measurement_reflns_used 2620
_cell_measurement_temperature 295(2)
_cell_measurement_theta_max 70.8250
_cell_measurement_theta_min 5.2170
_cell_volume 1329.0(3)
_computing_cell_refinement '<i>SAINT</i> (Bruker, 2008)'
_computing_data_collection '<i>APEX2</i> (Bruker, 2008)'
_computing_data_reduction '<i>SAINT</i> (Bruker, 2008)'
_computing_molecular_graphics '<i>SHELXTL</i> (Sheldrick, 2008)'
_computing_publication_material '<i>SHELXTL</i> (Sheldrick, 2008)'
_computing_structure_refinement '<i>SHELXL97</i> (Sheldrick, 2008)'
_computing_structure_solution '<i>SHELXS97</i> (Sheldrick, 2008)'
_diffrn_ambient_temperature 295(2)
_diffrn_measured_fraction_theta_full 0.984
_diffrn_measured_fraction_theta_max 0.984
_diffrn_measurement_device_type 'Bruker APEXII CCD'
_diffrn_measurement_method '\f and \w scans'
_diffrn_radiation_monochromator graphite
_diffrn_radiation_source 'fine-focus sealed tube'
_diffrn_radiation_type CuK\a
_diffrn_radiation_wavelength 1.54184
_diffrn_reflns_av_R_equivalents 0.0194
_diffrn_reflns_av_sigmaI/netI 0.0245
_diffrn_reflns_limit_h_max 12
_diffrn_reflns_limit_h_min -14
_diffrn_reflns_limit_k_max 10
_diffrn_reflns_limit_k_min -11
_diffrn_reflns_limit_l_max 14
_diffrn_reflns_limit_l_min -14
_diffrn_reflns_number 5982
_diffrn_reflns_theta_full 70.54
_diffrn_reflns_theta_max 70.54
_diffrn_reflns_theta_min 5.22
_exptl_absorpt_coefficient_mu 0.638
_exptl_absorpt_correction_T_max 0.8517
_exptl_absorpt_correction_T_min 0.8076
_exptl_absorpt_correction_type multi-scan
_exptl_absorpt_process_details '(<i>SADABS</i>; Bruker, 2008)'
_exptl_crystal_colour 'clear light yellow'
_exptl_crystal_density_diffrn 1.201
_exptl_crystal_density_method 'not measured'
_exptl_crystal_description block
_exptl_crystal_F_000 508
_exptl_crystal_size_max 0.35
_exptl_crystal_size_mid 0.28
_exptl_crystal_size_min 0.26
_refine_diff_density_max 0.182
_refine_diff_density_min -0.153
_refine_ls_extinction_coef 0.0100(10)
_refine_ls_extinction_expression Fc^*^=kFc[1+0.001xFc^2^\l^3^/sin(2\q)]^-1/4^
_refine_ls_extinction_method '<i>SHELXL97</i> (Sheldrick, 2008)'
_refine_ls_goodness_of_fit_ref 1.067
_refine_ls_hydrogen_treatment constr
_refine_ls_matrix_type full
_refine_ls_number_parameters 166
_refine_ls_number_reflns 2507
_refine_ls_number_restraints 0
_refine_ls_restrained_S_all 1.067
_refine_ls_R_factor_all 0.0470
_refine_ls_R_factor_gt 0.0400
_refine_ls_shift/su_max 0.000
_refine_ls_shift/su_mean 0.000
_refine_ls_structure_factor_coef Fsqd
_refine_ls_weighting_details 'calc w=1/[\s^2^(Fo^2^)+(0.0560P)^2^+0.1881P] where P=(Fo^2^+2Fc^2^)/3'
_refine_ls_weighting_scheme calc
_refine_ls_wR_factor_gt 0.1113
_refine_ls_wR_factor_ref 0.1175
_reflns_number_gt 2132
_reflns_number_total 2507
_reflns_threshold_expression I>2\s(I)
_cod_data_source_file rk2419sup1.cif
_cod_data_source_block I
_cod_original_sg_symbol_H-M 'P 21/n'
_cod_database_code 2239430
_cod_database_fobs_code 2239430

loop_
_symmetry_equiv_pos_as_xyz
'x, y, z'
'-x+1/2, y+1/2, -z+1/2'
'-x, -y, -z'
'x-1/2, -y-1/2, z-1/2'

loop_
_atom_site_type_symbol
_atom_site_label
_atom_site_fract_x
_atom_site_fract_y
_atom_site_fract_z
_atom_site_U_iso_or_equiv
_atom_site_adp_type
_atom_site_calc_flag
_atom_site_refinement_flags
_atom_site_occupancy
_atom_site_symmetry_multiplicity
N N1 0.37261(9) 0.49441(12) 0.57384(9) 0.0406(3) Uani d . 1 1
F F1 -0.02542(7) 0.78857(12) 0.66670(9) 0.0687(3) Uani d . 1 1
C C1 0.57482(13) 0.64883(19) 0.75155(16) 0.0602(4) Uani d . 1 1
H H1 0.5841 0.5539 0.7683 0.072 Uiso calc R 1 1
C C2 0.67019(14) 0.7270(2) 0.72255(19) 0.0747(6) Uani d . 1 1
H H2 0.7426 0.6844 0.7197 0.090 Uiso calc R 1 1
C C3 0.65862(15) 0.8671(2) 0.69791(18) 0.0743(6) Uani d . 1 1
H H3 0.7224 0.9194 0.6769 0.089 Uiso calc R 1 1
C C4 0.55119(15) 0.9295(2) 0.70466(16) 0.0687(5) Uani d . 1 1
H H4 0.5430 1.0251 0.6899 0.082 Uiso calc R 1 1
C C5 0.45519(13) 0.85116(16) 0.73331(14) 0.0543(4) Uani d . 1 1
H H5 0.3832 0.8946 0.7371 0.065 Uiso calc R 1 1
C C6 0.46540(11) 0.70923(15) 0.75624(11) 0.0420(3) Uani d . 1 1
C C7 0.36098(11) 0.61988(15) 0.78526(11) 0.0419(3) Uani d . 1 1
H H7 0.3860 0.5215 0.7814 0.050 Uiso calc R 1 1
C C8 0.26187(10) 0.63660(13) 0.70095(10) 0.0361(3) Uani d . 1 1
C C9 0.16094(11) 0.71082(15) 0.72229(11) 0.0422(3) Uani d . 1 1
H H9 0.1525 0.7555 0.7898 0.051 Uiso calc R 1 1
C C10 0.07376(11) 0.71744(15) 0.64271(13) 0.0468(3) Uani d . 1 1
C C11 0.08083(12) 0.65451(17) 0.54169(13) 0.0518(4) Uani d . 1 1
H H11 0.0199 0.6601 0.4899 0.062 Uiso calc R 1 1
C C12 0.18142(12) 0.58231(17) 0.51907(11) 0.0488(4) Uani d . 1 1
H H12 0.1885 0.5385 0.4510 0.059 Uiso calc R 1 1
C C13 0.27209(11) 0.57440(14) 0.59672(10) 0.0379(3) Uani d . 1 1
C C14 0.32418(14) 0.6453(2) 0.90437(13) 0.0628(5) Uani d . 1 1
H H14A 0.3068 0.7433 0.9142 0.094 Uiso calc R 1 1
H H14B 0.3862 0.6185 0.9545 0.094 Uiso calc R 1 1
H H14C 0.2566 0.5902 0.9188 0.094 Uiso calc R 1 1
C C15 0.44839(10) 0.54573(14) 0.51063(10) 0.0399(3) Uani d . 1 1
C C16 0.44521(14) 0.68862(16) 0.45826(14) 0.0558(4) Uani d . 1 1
H H16A 0.3815 0.7414 0.4862 0.084 Uiso calc R 1 1
H H16B 0.4356 0.6788 0.3798 0.084 Uiso calc R 1 1
H H16C 0.5165 0.7371 0.4753 0.084 Uiso calc R 1 1

loop_
_atom_site_aniso_label
_atom_site_aniso_U_11
_atom_site_aniso_U_22
_atom_site_aniso_U_33
_atom_site_aniso_U_12
_atom_site_aniso_U_13
_atom_site_aniso_U_23
N1 0.0385(6) 0.0450(6) 0.0388(6) 0.0027(5) 0.0096(4) -0.0018(5)
F1 0.0418(5) 0.0843(7) 0.0801(7) 0.0223(4) 0.0027(4) -0.0130(5)
C1 0.0394(7) 0.0582(10) 0.0828(11) 0.0038(7) -0.0031(7) -0.0062(8)
C2 0.0369(8) 0.0801(13) 0.1072(16) -0.0020(8) 0.0043(9) -0.0174(11)
C3 0.0512(9) 0.0828(13) 0.0896(13) -0.0260(9) 0.0173(9) -0.0201(11)
C4 0.0681(11) 0.0520(10) 0.0868(13) -0.0131(8) 0.0148(10) -0.0048(8)
C5 0.0465(8) 0.0472(8) 0.0698(10) 0.0001(6) 0.0093(7) -0.0048(7)
C6 0.0372(6) 0.0461(8) 0.0427(7) -0.0009(5) -0.0001(5) -0.0071(6)
C7 0.0396(7) 0.0438(7) 0.0423(7) -0.0011(5) 0.0004(5) 0.0002(6)
C8 0.0328(6) 0.0381(7) 0.0377(6) -0.0033(5) 0.0066(5) -0.0001(5)
C9 0.0387(6) 0.0454(7) 0.0431(7) 0.0000(5) 0.0085(5) -0.0065(5)
C10 0.0341(6) 0.0484(8) 0.0583(8) 0.0063(5) 0.0066(6) -0.0022(6)
C11 0.0407(7) 0.0626(9) 0.0515(8) 0.0045(6) -0.0070(6) -0.0020(7)
C12 0.0481(8) 0.0597(9) 0.0386(7) 0.0038(6) 0.0011(6) -0.0071(6)
C13 0.0353(6) 0.0406(7) 0.0383(6) 0.0003(5) 0.0087(5) 0.0010(5)
C14 0.0585(9) 0.0879(13) 0.0420(8) -0.0129(9) 0.0003(7) 0.0006(8)
C15 0.0411(7) 0.0427(7) 0.0363(6) 0.0042(6) 0.0088(5) -0.0019(5)
C16 0.0559(8) 0.0505(9) 0.0623(9) 0.0119(7) 0.0237(7) 0.0108(7)

loop_
_atom_type_symbol
_atom_type_description
_atom_type_scat_dispersion_real
_atom_type_scat_dispersion_imag
_atom_type_scat_source
C C 0.0181 0.0091 'International Tables Vol C Tables 4.2.6.8 and 6.1.1.4'
H H 0.0000 0.0000 'International Tables Vol C Tables 4.2.6.8 and 6.1.1.4'
N N 0.0311 0.0180 'International Tables Vol C Tables 4.2.6.8 and 6.1.1.4'
F F 0.0727 0.0534 'International Tables Vol C Tables 4.2.6.8 and 6.1.1.4'

loop_
_geom_angle_atom_site_label_1
_geom_angle_atom_site_label_2
_geom_angle_atom_site_label_3
_geom_angle_site_symmetry_3
_geom_angle
C15 N1 C13 . 119.34(11)
C2 C1 C6 . 121.28(17)
C2 C1 H1 . 119.4
C6 C1 H1 . 119.4
C3 C2 C1 . 120.33(16)
C3 C2 H2 . 119.8
C1 C2 H2 . 119.8
C2 C3 C4 . 119.17(16)
C2 C3 H3 . 120.4
C4 C3 H3 . 120.4
C3 C4 C5 . 120.61(17)
C3 C4 H4 . 119.7
C5 C4 H4 . 119.7
C6 C5 C4 . 120.71(15)
C6 C5 H5 . 119.6
C4 C5 H5 . 119.6
C5 C6 C1 . 117.87(14)
C5 C6 C7 . 121.83(12)
C1 C6 C7 . 120.30(13)
C8 C7 C6 . 111.74(11)
C8 C7 C14 . 113.17(12)
C6 C7 C14 . 111.80(12)
C8 C7 H7 . 106.5
C6 C7 H7 . 106.5
C14 C7 H7 . 106.5
C9 C8 C13 . 118.26(12)
C9 C8 C7 . 122.99(12)
C13 C8 C7 . 118.74(11)
C10 C9 C8 . 119.41(12)
C10 C9 H9 . 120.3
C8 C9 H9 . 120.3
F1 C10 C11 . 118.60(13)
F1 C10 C9 . 118.19(13)
C11 C10 C9 . 123.20(12)
C10 C11 C12 . 117.84(13)
C10 C11 H11 . 121.1
C12 C11 H11 . 121.1
C11 C12 C13 . 120.79(13)
C11 C12 H12 . 119.6
C13 C12 H12 . 119.6
C12 C13 C8 . 120.45(12)
C12 C13 N1 . 119.94(12)
C8 C13 N1 . 119.45(11)
C7 C14 H14A . 109.5
C7 C14 H14B . 109.5
H14A C14 H14B . 109.5
C7 C14 H14C . 109.5
H14A C14 H14C . 109.5
H14B C14 H14C . 109.5
N1 C15 C16 . 126.30(12)
N1 C15 C15 3_666 116.24(15)
C16 C15 C15 3_666 117.44(14)
C15 C16 H16A . 109.5
C15 C16 H16B . 109.5
H16A C16 H16B . 109.5
C15 C16 H16C . 109.5
H16A C16 H16C . 109.5
H16B C16 H16C . 109.5

loop_
_geom_bond_atom_site_label_1
_geom_bond_atom_site_label_2
_geom_bond_site_symmetry_2
_geom_bond_distance
N1 C15 . 1.2761(16)
N1 C13 . 1.4204(15)
F1 C10 . 1.3673(15)
C1 C2 . 1.382(2)
C1 C6 . 1.3890(19)
C1 H1 . 0.9300
C2 C3 . 1.370(3)
C2 H2 . 0.9300
C3 C4 . 1.378(3)
C3 H3 . 0.9300
C4 C5 . 1.387(2)
C4 H4 . 0.9300
C5 C6 . 1.381(2)
C5 H5 . 0.9300
C6 C7 . 1.5231(18)
C7 C8 . 1.5200(18)
C7 C14 . 1.537(2)
C7 H7 . 0.9800
C8 C9 . 1.3917(17)
C8 C13 . 1.4039(17)
C9 C10 . 1.375(2)
C9 H9 . 0.9300
C10 C11 . 1.368(2)
C11 C12 . 1.382(2)
C11 H11 . 0.9300
C12 C13 . 1.3892(19)
C12 H12 . 0.9300
C14 H14A . 0.9600
C14 H14B . 0.9600
C14 H14C . 0.9600
C15 C16 . 1.4992(19)
C15 C15 3_666 1.502(2)
C16 H16A . 0.9600
C16 H16B . 0.9600
C16 H16C . 0.9600

loop_
_geom_torsion_atom_site_label_1
_geom_torsion_atom_site_label_2
_geom_torsion_atom_site_label_3
_geom_torsion_atom_site_label_4
_geom_torsion_site_symmetry_4
_geom_torsion
C6 C1 C2 C3 . 0.2(3)
C1 C2 C3 C4 . 1.3(3)
C2 C3 C4 C5 . -1.6(3)
C3 C4 C5 C6 . 0.4(3)
C4 C5 C6 C1 . 1.1(2)
C4 C5 C6 C7 . -178.53(14)
C2 C1 C6 C5 . -1.4(2)
C2 C1 C6 C7 . 178.26(16)
C5 C6 C7 C8 . 51.52(17)
C1 C6 C7 C8 . -128.13(14)
C5 C6 C7 C14 . -76.48(18)
C1 C6 C7 C14 . 103.86(17)
C6 C7 C8 C9 . -107.17(14)
C14 C7 C8 C9 . 20.09(19)
C6 C7 C8 C13 . 72.91(15)
C14 C7 C8 C13 . -159.82(13)
C13 C8 C9 C10 . 1.89(19)
C7 C8 C9 C10 . -178.02(13)
C8 C9 C10 F1 . 178.66(12)
C8 C9 C10 C11 . -0.3(2)
F1 C10 C11 C12 . -179.60(13)
C9 C10 C11 C12 . -0.7(2)
C10 C11 C12 C13 . 0.0(2)
C11 C12 C13 C8 . 1.7(2)
C11 C12 C13 N1 . 177.16(13)
C9 C8 C13 C12 . -2.62(19)
C7 C8 C13 C12 . 177.29(12)
C9 C8 C13 N1 . -178.09(11)
C7 C8 C13 N1 . 1.83(18)
C15 N1 C13 C12 . 77.96(17)
C15 N1 C13 C8 . -106.56(14)
C13 N1 C15 C16 . 2.1(2)
C13 N1 C15 C15 3_666 -179.36(13)
